data_2007451
loop_
_publ_author_name
'Lemoine, Pascale'
'Viossat, Bernard'
'Martin, Pierre-Guy'
'Aitken, David J.'

_publ_section_title
;
 <i>N</i>,<i>N</i>'-Methylenebis[(<i>S</i>)-5-phenyloxazolidine]
;
_journal_issue 7
_journal_name_full 'Acta Crystallographica Section C'
_journal_page_first 1036
_journal_page_last 1038
_journal_paper_doi 10.1107/S010827019701562X
_journal_volume 54
_journal_year 1998
_chemical_formula_moiety 'C19 H22 N2 O2'
_chemical_formula_sum 'C19 H22 N2 O2'
_chemical_formula_weight 310.39
_chemical_name_systematic ' N, N'-methylene-bis(5-phenyl-oxazolidine)'
_space_group_IT_number 19
_symmetry_cell_setting orthorhombic
_symmetry_space_group_name_Hall 'P 2ac 2ab'
_symmetry_space_group_name_H-M 'P 21 21 21'
_cell_angle_alpha 90.00
_cell_angle_beta 90.00
_cell_angle_gamma 90.00
_cell_formula_units_Z 4
_cell_length_a 5.960(3)
_cell_length_b 8.312(5)
_cell_length_c 32.80(3)
_cell_measurement_reflns_used 28
_cell_measurement_temperature 293(2)
_cell_measurement_theta_max 16.25
_cell_measurement_theta_min 6.16
_cell_volume 1625(2)
_computing_cell_refinement P3
_computing_data_collection 'P3 (Siemens, 1990)'
_computing_data_reduction P3
_computing_molecular_graphics 'CAMERON (Watkin et al., 1996)'
_computing_publication_material SHELXL93
_computing_structure_refinement 'SHELXL93 (Sheldrick, 1993)'
_computing_structure_solution 'SHELXS86 (Sheldrick, 1985)'
_diffrn_ambient_temperature 293(2)
_diffrn_measurement_device 'Siemens P3'
_diffrn_measurement_method \w-2\q
_diffrn_radiation_monochromator graphite
_diffrn_radiation_source 'sealed tube'
_diffrn_radiation_type MoK\a
_diffrn_radiation_wavelength 0.71069
_diffrn_reflns_av_R_equivalents 0.066
_diffrn_reflns_av_sigmaI/netI 0.0811
_diffrn_reflns_limit_h_max 7
_diffrn_reflns_limit_h_min -7
_diffrn_reflns_limit_k_max 9
_diffrn_reflns_limit_k_min 0
_diffrn_reflns_limit_l_max 38
_diffrn_reflns_limit_l_min 0
_diffrn_reflns_number 3092
_diffrn_reflns_theta_max 25.04
_diffrn_reflns_theta_min 2.48
_diffrn_standards_decay_% 2
_diffrn_standards_interval_count 60
_diffrn_standards_number 3
_exptl_absorpt_coefficient_mu 0.083
_exptl_absorpt_correction_type none
_exptl_crystal_colour white
_exptl_crystal_density_diffrn 1.269
_exptl_crystal_density_meas 1.24
_exptl_crystal_density_method 'flotation in CH~2~Cl~2~ and C~6~H~12~'
_exptl_crystal_description parallelepiped
_exptl_crystal_F_000 664
_exptl_crystal_size_max 0.43
_exptl_crystal_size_mid 0.38
_exptl_crystal_size_min 0.25
_refine_diff_density_max 0.124
_refine_diff_density_min -0.175
_refine_ls_extinction_method none
_refine_ls_goodness_of_fit_all 1.078
_refine_ls_goodness_of_fit_obs 1.144
_refine_ls_hydrogen_treatment 'H atoms: see below'
_refine_ls_matrix_type full
_refine_ls_number_parameters 228
_refine_ls_number_reflns 2808
_refine_ls_number_restraints 22
_refine_ls_restrained_S_all 1.771
_refine_ls_restrained_S_obs 1.138
_refine_ls_R_factor_all 0.145
_refine_ls_R_factor_obs .058
_refine_ls_shift/esd_max 0.004
_refine_ls_shift/esd_mean 0.001
_refine_ls_structure_factor_coef Fsqd
_refine_ls_weighting_details 'w = 1/[\s^2^(Fo^2^)+(0.0386P)^2^+0.0232P] where P = (Fo^2^+2Fc^2^)/3'
_refine_ls_weighting_scheme calc
_refine_ls_wR_factor_all 0.200
_refine_ls_wR_factor_obs .094
_reflns_number_observed 1573
_reflns_number_total 2858
_reflns_observed_criterion I>2\s(I)
_cod_data_source_file ln1028.cif
_cod_data_source_block ln1028
_cod_depositor_comments
;
The following automatic conversions were performed:

'_refine_ls_weighting_scheme' value 'calc w =
1/[\s^2^(Fo^2^)+(0.0386P)^2^+0.0232P] where P = (Fo^2^+2Fc^2^)/3' was
changed to 'calc'. New tag '_refine_ls_weighting_details' was
created. The value of the new tag was set to 'w =
1/[\s^2^(Fo^2^)+(0.0386P)^2^+0.0232P] where P = (Fo^2^+2Fc^2^)/3'.

Automatic conversion script
Id: cif_fix_values 3143 2015-03-26 13:38:13Z robertas 
;
_cod_original_cell_volume 1624.7(18)
_cod_database_code 2007451

loop_
_symmetry_equiv_pos_as_xyz
'x, y, z'
'-x+1/2, -y, z+1/2'
'-x, y+1/2, -z+1/2'
'x+1/2, -y+1/2, -z'

loop_
_atom_site_aniso_label
_atom_site_aniso_U_11
_atom_site_aniso_U_22
_atom_site_aniso_U_33
_atom_site_aniso_U_12
_atom_site_aniso_U_13
_atom_site_aniso_U_23
N1 .058(2) .045(2) .049(2) .000(2) -.002(2) .001(2)
C2 .052(3) .065(3) .062(3) .000(3) -.008(2) .004(3)
O3 .068(2) .052(2) .058(2) .0142(15) -.006(2) -.0088(15)
C4 .053(3) .044(2) .045(2) .000(2) -.001(2) .002(2)
C5 .058(3) .046(2) .053(3) .004(2) .004(2) .003(2)
C6 .079(3) .043(3) .046(2) -.005(2) -.006(2) -.002(2)
N7 .062(2) .060(2) .048(2) -.005(2) -.003(2) -.005(2)
C8 .056(3) .089(4) .062(3) -.011(3) .003(2) .000(3)
O9 .068(2) .072(2) .056(2) -.019(2) -.003(2) .008(2)
C10 .048(2) .043(2) .050(3) .001(2) -.003(2) -.003(2)
C11 .060(3) .044(2) .050(3) -.006(2) .000(2) -.003(2)
C12 .055(3) .037(2) .048(2) -.001(2) -.002(2) .001(2)
C13 .062(3) .088(4) .057(3) -.012(3) .000(3) .015(3)
C14 .081(4) .100(4) .058(3) -.007(3) .013(3) .021(3)
C15 .094(4) .088(4) .042(3) .013(3) -.002(3) .000(3)
C16 .071(3) .061(3) .056(3) -.003(3) -.008(3) -.009(2)
C17 .060(3) .046(3) .049(3) -.006(2) .004(2) .000(2)
C18 .053(3) .055(3) .045(2) -.004(2) .001(2) .006(2)
C19 .067(3) .075(3) .056(3) .002(3) .001(3) -.008(2)
C20 .090(4) .081(4) .063(4) -.008(3) .014(3) -.012(3)
C21 .097(4) .108(5) .048(3) -.040(4) .001(3) -.007(3)
C22 .073(3) .141(5) .050(3) -.021(4) -.015(3) .021(3)
C23 .059(3) .094(4) .056(3) -.003(3) -.001(2) .008(3)

loop_
_atom_site_label
_atom_site_fract_x
_atom_site_fract_y
_atom_site_fract_z
_atom_site_U_iso_or_equiv
_atom_site_thermal_displace_type
_atom_site_calc_flag
_atom_site_refinement_flags
_atom_site_occupancy
_atom_site_disorder_group
_atom_site_type_symbol
N1 .4032(5) .4325(4) .48367(9) .0509(8) Uani d . 1 . N
C2 .2392(7) .5229(5) .50623(12) .0596(13) Uani d D 1 . C
H2A .149(2) .4519(16) .5224(4) .063(4) Uiso calc RD 1 . H
H2B .143(2) .5804(13) .4879(4) .063(4) Uiso calc RD 1 . H
O3 .3592(4) .6340(3) .53210(9) .0593(8) Uani d . 1 . O
C4 .5767(6) .5648(4) .53986(11) .0473(10) Uani d D 1 . C
H4 .690(3) .633(2) .5277(4) .035(6) Uiso calc RD 1 . H
C5 .5679(7) .4044(4) .51578(11) .0521(11) Uani d D 1 . C
H5A .714(3) .3789(8) .5042(3) .063(4) Uiso calc RD 1 . H
H5B .5210(11) .316(2) .5334(4) .063(4) Uiso calc RD 1 . H
C6 .4988(7) .5234(5) .44961(11) .0560(12) Uani d D 1 . C
H6A .379(3) .5795(14) .4349(3) .063(4) Uiso calc RD 1 . H
H6B .604(2) .6042(19) .4600(2) .063(4) Uiso calc RD 1 . H
N7 .6153(6) .4137(4) .42203(10) .0570(9) Uani d . 1 . N
C8 .7714(7) .4938(6) .39549(13) .0689(14) Uani d D 1 . C
H8A .8443(18) .5862(19) .4103(3) .063(4) Uiso calc RD 1 . H
H8B .893(3) .4165(16) .3868(2) .063(4) Uiso calc RD 1 . H
O9 .6538(4) .5522(3) .36045(8) .0653(8) Uani d . 1 . O
C10 .4408(6) .4728(5) .35916(11) .0469(10) Uani d D 1 . C
H10 .318(3) .554(2) .3673(2) .035(6) Uiso calc RD 1 . H
C11 .4587(7) .3434(5) .39274(11) .0512(11) Uani d D 1 . C
H11A .308(3) .3227(7) .4057(3) .063(4) Uiso calc RD 1 . H
H11B .5187(12) .240(2) .3814(2) .063(4) Uiso calc RD 1 . H
C12 .6248(7) .5500(4) .58461(11) .0468(10) Uani d . 1 . C
C13 .4643(7) .4903(6) .61099(13) .0692(14) Uani d D 1 . C
H13 .321(5) .4591(12) .6009(4) .083(5) Uiso calc RD 1 . H
C14 .5126(8) .4762(6) .65194(14) .080(2) Uani d D 1 . C
H14 .405(4) .4334(17) .6697(6) .083(5) Uiso calc RD 1 . H
C15 .7166(9) .5242(6) .66711(14) .075(2) Uani d D 1 . C
H15 .7453(14) .5161(7) .6939(9) .083(5) Uiso calc RD 1 . H
C16 .8754(8) .5842(5) .64135(13) .0627(12) Uani d D 1 . C
H16 1.021(5) .6177(12) .6519(4) .083(5) Uiso calc RD 1 . H
C17 .8277(7) .5972(5) .59989(12) .0514(11) Uani d D 1 . C
H17 .938(4) .6397(15) .5820(6) .083(5) Uiso calc RD 1 . H
C18 .3882(7) .4096(5) .31730(11) .0509(10) Uani d . 1 . C
C19 .5468(8) .3216(5) .29595(13) .0657(13) Uani d D 1 . C
H19 .703(5) .3037(8) .3082(4) .083(5) Uiso calc RD 1 . H
C20 .4950(10) .2575(6) .2581(2) .078(2) Uani d D 1 . C
H20 .607(4) .197(2) .2433(5) .083(5) Uiso calc RD 1 . H
C21 .2882(10) .2792(7) .2418(2) .084(2) Uani d D 1 . C
H21 .2525(16) .2326(18) .2158(9) .083(5) Uiso calc RD 1 . H
C22 .1314(9) .3665(7) .2621(2) .088(2) Uani d D 1 . C
H22 -.012(5) .3821(9) .2505(4) .083(5) Uiso calc RD 1 . H
C23 .1810(7) .4331(6) .29998(13) .0693(14) Uani d D 1 . C
H23 .068(4) .497(2) .3143(5) .083(5) Uiso calc RD 1 . H

loop_
_atom_type_symbol
_atom_type_description
_atom_type_scat_dispersion_real
_atom_type_scat_dispersion_imag
_atom_type_scat_source
C C 0.0033 0.0016 'International Tables Vol C Tables 4.2.6.8 and 6.1.1.4'
N N 0.0061 0.0033 'International Tables Vol C Tables 4.2.6.8 and 6.1.1.4'
O O 0.0106 0.0060 'International Tables Vol C Tables 4.2.6.8 and 6.1.1.4'
H H 0.0000 0.0000 'International Tables Vol C Tables 4.2.6.8 and 6.1.1.4'

loop_
_geom_angle_atom_site_label_1
_geom_angle_atom_site_label_2
_geom_angle_atom_site_label_3
_geom_angle
_geom_angle_publ_flag
C2 N1 C5 99.8(3) yes
C2 N1 C6 112.8(3) yes
C5 N1 C6 111.8(3) yes
N1 C2 O3 107.4(3) yes
C4 O3 C2 107.1(3) yes
O3 C4 C12 112.2(3) yes
O3 C4 C5 102.9(3) yes
C12 C4 C5 115.7(3) yes
N1 C5 C4 104.6(3) yes
N7 C6 N1 109.6(3) yes
C8 N7 C6 113.2(3) yes
C8 N7 C11 101.6(3) yes
C6 N7 C11 110.7(3) yes
O9 C8 N7 109.0(3) yes
C8 O9 C10 107.6(3) yes
O9 C10 C18 111.9(3) yes
O9 C10 C11 103.8(3) yes
C18 C10 C11 115.0(3) yes
N7 C11 C10 103.6(3) yes
C17 C12 C13 119.1(4) no
C17 C12 C4 120.3(4) no
C13 C12 C4 120.6(4) no
C14 C13 C12 119.7(4) no
C15 C14 C13 120.9(5) no
C16 C15 C14 119.8(5) no
C15 C16 C17 119.4(4) no
C12 C17 C16 121.1(4) no
C23 C18 C19 118.7(4) no
C23 C18 C10 121.0(4) no
C19 C18 C10 120.3(4) no
C18 C19 C20 120.3(5) no
C21 C20 C19 120.3(5) no
C20 C21 C22 120.2(5) no
C21 C22 C23 120.3(5) no
C18 C23 C22 120.2(5) no

loop_
_geom_bond_atom_site_label_1
_geom_bond_atom_site_label_2
_geom_bond_site_symmetry_2
_geom_bond_distance
_geom_bond_publ_flag
N1 C2 . 1.438(5) yes
N1 C5 . 1.458(4) yes
N1 C6 . 1.464(4) yes
C2 O3 . 1.444(4) yes
O3 C4 . 1.441(4) yes
C4 C12 . 1.501(5) yes
C4 C5 . 1.551(5) yes
C6 N7 . 1.460(5) yes
N7 C8 . 1.438(5) yes
N7 C11 . 1.461(4) yes
C8 O9 . 1.431(5) yes
O9 C10 . 1.432(4) yes
C10 C18 . 1.503(5) yes
C10 C11 . 1.543(5) yes
C12 C17 . 1.366(5) no
C12 C13 . 1.382(5) no
C13 C14 . 1.379(5) no
C14 C15 . 1.373(6) no
C15 C16 . 1.363(6) no
C16 C17 . 1.393(5) no
C18 C23 . 1.373(5) no
C18 C19 . 1.385(5) no
C19 C20 . 1.387(6) no
C20 C21 . 1.355(6) no
C21 C22 . 1.358(7) no
C22 C23 . 1.392(6) no

loop_
_geom_torsion_atom_site_label_1
_geom_torsion_atom_site_label_2
_geom_torsion_atom_site_label_3
_geom_torsion_atom_site_label_4
_geom_torsion
_geom_torsion_publ_flag
C5 N1 C6 N7 83.6(4) no
C2 N1 C6 N7 -164.9(3) no
N1 C6 N7 C8 -161.4(3) no
N1 C6 N7 C11 85.3(4) no
C13 C12 C4 O3 45.2(5) no
C13 C12 C4 C5 -72.4(5) no
C17 C12 C4 O3 -134.0(3) no
C17 C12 C4 C5 108.4(4) no
C4 O3 C2 N1 -26.3(4) yes
O3 C2 N1 C5 41.4(4) yes
O3 C2 N1 C6 -77.5(4) no
C2 N1 C5 C4 -39.9(4) yes
N1 C5 C4 O3 25.2(4) yes
C5 C4 O3 C2 0.2(4) yes
C12 C4 O3 C2 -124.9(3) no
C12 C4 C5 N1 147.9(3) no
C4 C5 N1 C6 79.6(4) no
C6 N7 C11 C10 83.1(4) no
C6 N7 C8 O9 -85.0(4) no
N7 C11 C10 C18 151.5(3) no
N7 C8 O9 C10 -15.6(4) yes
C8 O9 C10 C18 -133.1(4) no
O9 C10 C11 N7 28.9(4) yes
C19 C18 C10 C11 -70.0(5) no
C19 C18 C10 O9 48.2(5) no
C23 C18 C10 C11 107.9(4) no
C23 C18 C10 O9 -133.9(4) no
C8 O9 C10 C11 -8.5(4) yes
C8 N7 C11 C10 -37.3(4) yes
O9 C8 N7 C11 33.7(4) yes

loop_
_cod_related_entry_id
_cod_related_entry_database
_cod_related_entry_code
1 ChemSpider 21185889
